data_8106877
loop_
_publ_author_name
'Oh, In-Hwan'
'Kim, Jee Yeon'
'Park, Seong-Hun'

_publ_section_title
;
 Crystal structure of hexaaquamanganese(II)
 bis((E)-4-((4-(dimethylamino)phenyl)diazenyl)benzenesulfonate),
 C28H40MnN6O12S2
;
_journal_issue 2
_journal_name_full 'Zeitschrift f\"ur Kristallographie - New Crystal Structures'
_journal_page_first 369
_journal_page_last 371
_journal_paper_doi 10.1515/ncrs-2014-9088
_journal_volume 231
_journal_year 2016
_chemical_formula_moiety
;
'2(C14 H14 N3 O3 S), H12 Mn'
;
_chemical_formula_sum 'C28 H40 Mn N6 O12 S2'
_chemical_formula_weight 771.72
_chemical_name_systematic
;
hexaaquamanganese(II) bis((E)-4-((4-(dimethylamino)phenyl)diazenyl)
benzenesulfonate)
;
_space_group_crystal_system monoclinic
_space_group_IT_number 14
_space_group_name_Hall '-P 2ybc'
_space_group_name_H-M_alt 'P 1 21/c 1'
_atom_sites_solution_hydrogens geom
_atom_sites_solution_primary direct
_atom_sites_solution_secondary difmap
_cell_angle_alpha 90.000(5)
_cell_angle_beta 91.283(5)
_cell_angle_gamma 90.000(5)
_cell_formula_units_Z 2
_cell_length_a 6.211(5)
_cell_length_b 7.146(5)
_cell_length_c 38.895(5)
_cell_measurement_reflns_used 2300
_cell_measurement_temperature 293(2)
_cell_measurement_theta_max 28.09
_cell_measurement_theta_min 2.87
_cell_volume 1725.9(19)
_computing_cell_refinement 'Bruker SAINT [15]'
_computing_data_collection 'Bruker SMART [16]'
_computing_data_reduction 'Bruker SAINT [15]'
_computing_molecular_graphics
;
Diamond Version 3.2.e [19]
;
_computing_publication_material 'PublCIF [20]'
_computing_structure_refinement 'SHELXL-2014 [14]'
_computing_structure_solution 'WINGX SIR92 [18]'
_diffrn_ambient_temperature 293(2)
_diffrn_measured_fraction_theta_full 0.997
_diffrn_measured_fraction_theta_max 0.961
_diffrn_measurement_device_type 'CCD area detetor'
_diffrn_measurement_method 'phi and omega scans'
_diffrn_radiation_type MoK\a
_diffrn_radiation_wavelength 0.71069
_diffrn_reflns_av_R_equivalents 0.0527
_diffrn_reflns_av_unetI/netI 0.0876
_diffrn_reflns_Laue_measured_fraction_full 0.997
_diffrn_reflns_Laue_measured_fraction_max 0.961
_diffrn_reflns_limit_h_max 6
_diffrn_reflns_limit_h_min -8
_diffrn_reflns_limit_k_max 9
_diffrn_reflns_limit_k_min -8
_diffrn_reflns_limit_l_max 50
_diffrn_reflns_limit_l_min -51
_diffrn_reflns_number 10378
_diffrn_reflns_point_group_measured_fraction_full 0.997
_diffrn_reflns_point_group_measured_fraction_max 0.961
_diffrn_reflns_theta_full 25.240
_diffrn_reflns_theta_max 28.278
_diffrn_reflns_theta_min 2.095
_diffrn_source 'fine-focus sealed tube'
_exptl_absorpt_coefficient_mu 0.572
_exptl_absorpt_correction_T_max 0.9830
_exptl_absorpt_correction_T_min 0.8471
_exptl_absorpt_correction_type 'semi-empirical from equivalents'
_exptl_absorpt_process_details 'Bruker SADABS [17]'
_exptl_crystal_colour red-brown
_exptl_crystal_density_diffrn 1.485
_exptl_crystal_description prism
_exptl_crystal_F_000 806
_exptl_crystal_size_max 0.300
_exptl_crystal_size_mid 0.250
_exptl_crystal_size_min 0.030
_refine_diff_density_max 0.351
_refine_diff_density_min -0.277
_refine_diff_density_rms 0.054
_refine_ls_extinction_method none
_refine_ls_goodness_of_fit_ref 1.029
_refine_ls_hydrogen_treatment mixed
_refine_ls_matrix_type full
_refine_ls_number_parameters 245
_refine_ls_number_reflns 4134
_refine_ls_number_restraints 0
_refine_ls_restrained_S_all 1.029
_refine_ls_R_factor_all 0.1585
_refine_ls_R_factor_gt 0.0639
_refine_ls_shift/su_max 0.002
_refine_ls_shift/su_mean 0.000
_refine_ls_structure_factor_coef Fsqd
_refine_ls_weighting_details 'w=1/[\s^2^(Fo^2^)+(0.0411P)^2^+0.4530P] where P=(Fo^2^+2Fc^2^)/3'
_refine_ls_weighting_scheme calc
_refine_ls_wR_factor_gt 0.1094
_refine_ls_wR_factor_ref 0.1307
_reflns_Friedel_coverage 0.000
_reflns_Friedel_fraction_full .
_reflns_Friedel_fraction_max .
_reflns_number_gt 1901
_reflns_number_total 4134
_reflns_threshold_expression 'I > 2\s(I)'
_cod_data_source_file suppl_ncrs-2014-9088_suppl.cif
_cod_data_source_block 0O3_14MO
_cod_depositor_comments
;
The following automatic conversions were performed:

data item '_atom_sites_solution_secondary' value 'diffmap' was
changed to 'difmap'.

Automatic conversion script
Id: cif_fix_values 8738 2021-04-28 16:35:53Z antanas 
;
_cod_original_sg_symbol_H-M 'P 21/c'
_cod_database_code 8106877
_shelx_space_group_comment
;
The symmetry employed for this shelxl refinement is uniquely defined
by the following loop, which should always be used as a source of
symmetry information in preference to the above space-group names.
They are only intended as comments.
;
_shelx_estimated_absorpt_t_min 0.847
_shelx_estimated_absorpt_t_max 0.983

loop_
_space_group_symop_operation_xyz
'x, y, z'
'-x, y+1/2, -z+1/2'
'-x, -y, -z'
'x, -y-1/2, z-1/2'

loop_
_atom_site_label
_atom_site_type_symbol
_atom_site_fract_x
_atom_site_fract_y
_atom_site_fract_z
_atom_site_U_iso_or_equiv
_atom_site_adp_type
_atom_site_occupancy
_atom_site_site_symmetry_order
_atom_site_calc_flag
_atom_site_refinement_flags_posn
_atom_site_refinement_flags_adp
_atom_site_refinement_flags_occupancy
_atom_site_disorder_assembly
_atom_site_disorder_group
Mn1 Mn 1.0000 0.5000 0.5000 0.0371(2) Uani 1 2 d S . P . .
S1 S 0.61930(13) -0.00351(16) 0.43494(2) 0.0384(2) Uani 1 1 d . . . . .
O1 O 0.6984(4) 0.4950(4) 0.47268(7) 0.0518(7) Uani 1 1 d . . . . .
H1O1 H 0.636(8) 0.585(6) 0.4665(12) 0.078 Uiso 1 1 d . U . . .
H2O1 H 0.635(8) 0.408(6) 0.4643(12) 0.078 Uiso 1 1 d . U . . .
O2 O 1.1136(6) 0.2696(5) 0.46893(11) 0.0610(11) Uani 1 1 d . . . . .
H1O2 H 1.211(8) 0.241(7) 0.4648(12) 0.053(17) Uiso 1 1 d . . . . .
H2O2 H 1.005(11) 0.150(10) 0.4568(16) 0.18(3) Uiso 1 1 d . . . . .
O3 O 1.1155(6) 0.7119(5) 0.46497(10) 0.0594(10) Uani 1 1 d . . . . .
H1O3 H 1.034(8) 0.788(7) 0.4584(13) 0.089 Uiso 1 1 d . U . . .
H2O3 H 1.242(8) 0.755(7) 0.4632(13) 0.089 Uiso 1 1 d . U . . .
O4 O 0.5235(5) 0.1613(4) 0.45034(7) 0.0495(8) Uani 1 1 d . . . . .
O5 O 0.5252(5) -0.1758(4) 0.44761(7) 0.0484(8) Uani 1 1 d . . . . .
O6 O 0.8524(4) -0.0050(4) 0.43860(6) 0.0464(6) Uani 1 1 d . . . . .
N1 N 0.4072(5) -0.0008(6) 0.28500(8) 0.0548(8) Uani 1 1 d . . . . .
N2 N 0.2170(6) 0.0417(4) 0.27673(8) 0.0522(10) Uani 1 1 d . . . . .
N3 N -0.0228(5) 0.0112(5) 0.13736(7) 0.0530(8) Uani 1 1 d . . . . .
C1 C 0.5580(5) 0.0070(6) 0.39068(8) 0.0375(8) Uani 1 1 d . . . . .
C2 C 0.3571(7) 0.0715(5) 0.37949(10) 0.0481(11) Uani 1 1 d . . . . .
H2 H 0.2590 0.1144 0.3954 0.058 Uiso 1 1 calc R U . . .
C3 C 0.3027(7) 0.0722(6) 0.34490(10) 0.0525(11) Uani 1 1 d . . . . .
H3 H 0.1681 0.1155 0.3376 0.063 Uiso 1 1 calc R U . . .
C4 C 0.4477(6) 0.0085(6) 0.32115(9) 0.0443(9) Uani 1 1 d . . . . .
C5 C 0.6466(7) -0.0542(5) 0.33215(11) 0.0531(12) Uani 1 1 d . . . . .
H5 H 0.7449 -0.0957 0.3162 0.064 Uiso 1 1 calc R U . . .
C6 C 0.7024(6) -0.0563(5) 0.36692(10) 0.0476(11) Uani 1 1 d . . . . .
H6 H 0.8369 -0.1003 0.3742 0.057 Uiso 1 1 calc R U . . .
C7 C 0.1675(7) 0.0290(6) 0.24090(10) 0.0493(11) Uani 1 1 d . . . . .
C8 C -0.0370(8) 0.0788(6) 0.23075(11) 0.0578(12) Uani 1 1 d . . . . .
H8 H -0.1340 0.1164 0.2473 0.069 Uiso 1 1 calc R U . . .
C9 C -0.1031(7) 0.0745(6) 0.19674(10) 0.0529(11) Uani 1 1 d . . . . .
H9 H -0.2414 0.1134 0.1905 0.063 Uiso 1 1 calc R U . . .
C10 C 0.0368(6) 0.0120(6) 0.17144(9) 0.0451(9) Uani 1 1 d . . . . .
C11 C 0.2431(7) -0.0461(5) 0.18240(10) 0.0526(12) Uani 1 1 d . . . . .
H11 H 0.3382 -0.0917 0.1663 0.063 Uiso 1 1 calc R U . . .
C12 C 0.3079(7) -0.0372(5) 0.21644(10) 0.0507(11) Uani 1 1 d . . . . .
H12 H 0.4458 -0.0755 0.2231 0.061 Uiso 1 1 calc R U . . .
C13 C -0.2344(7) 0.0682(6) 0.12606(11) 0.0655(14) Uani 1 1 d . . . . .
H13A H -0.3401 -0.0072 0.1372 0.098 Uiso 1 1 calc R U . . .
H13B H -0.2485 0.0526 0.1016 0.098 Uiso 1 1 calc R U . . .
H13C H -0.2560 0.1973 0.1318 0.098 Uiso 1 1 calc R U . . .
C14 C 0.1267(7) -0.0457(6) 0.11151(10) 0.0627(13) Uani 1 1 d . . . . .
H14A H 0.2500 0.0354 0.1123 0.094 Uiso 1 1 calc R U . . .
H14B H 0.0579 -0.0381 0.0892 0.094 Uiso 1 1 calc R U . . .
H14C H 0.1718 -0.1722 0.1158 0.094 Uiso 1 1 calc R U . . .

loop_
_atom_site_aniso_label
_atom_site_aniso_U_11
_atom_site_aniso_U_22
_atom_site_aniso_U_33
_atom_site_aniso_U_23
_atom_site_aniso_U_13
_atom_site_aniso_U_12
Mn1 0.0324(4) 0.0371(4) 0.0417(4) -0.0010(5) -0.0003(3) -0.0016(5)
S1 0.0297(5) 0.0380(5) 0.0474(5) 0.0006(7) -0.0030(4) -0.0015(6)
O1 0.0396(15) 0.0445(16) 0.0707(19) 0.002(2) -0.0132(13) 0.0001(19)
O2 0.036(3) 0.064(2) 0.083(3) -0.0300(18) 0.007(2) 0.0050(19)
O3 0.038(2) 0.055(2) 0.085(3) 0.0252(17) 0.003(2) 0.0000(16)
O4 0.041(2) 0.0467(18) 0.060(2) -0.0101(15) -0.0043(16) 0.0029(14)
O5 0.040(2) 0.0482(18) 0.0566(19) 0.0133(14) 0.0005(15) -0.0077(14)
O6 0.0297(13) 0.0510(14) 0.0583(15) 0.0007(18) -0.0064(11) -0.0010(17)
N1 0.059(2) 0.0571(19) 0.0484(19) 0.002(2) -0.0025(16) -0.002(2)
N2 0.063(3) 0.041(2) 0.053(2) 0.0030(16) -0.0009(18) 0.0092(17)
N3 0.047(2) 0.070(2) 0.0419(18) 0.005(2) -0.0004(15) 0.009(2)
C1 0.0368(19) 0.0282(17) 0.0473(19) 0.000(2) -0.0046(15) 0.001(2)
C2 0.041(3) 0.053(2) 0.050(3) -0.004(2) -0.002(2) 0.0105(19)
C3 0.045(3) 0.058(3) 0.055(3) -0.001(2) -0.006(2) 0.012(2)
C4 0.048(2) 0.0380(19) 0.047(2) 0.006(3) -0.0016(18) 0.000(3)
C5 0.054(3) 0.054(3) 0.052(3) -0.002(2) 0.008(2) 0.006(2)
C6 0.038(2) 0.049(3) 0.055(3) -0.0017(19) -0.005(2) 0.0080(18)
C7 0.058(3) 0.048(3) 0.042(2) -0.001(2) -0.002(2) 0.005(2)
C8 0.060(3) 0.062(3) 0.051(3) -0.007(2) 0.007(2) 0.016(2)
C9 0.046(3) 0.063(3) 0.049(3) 0.002(2) -0.002(2) 0.010(2)
C10 0.047(2) 0.040(2) 0.048(2) 0.003(2) 0.0026(17) 0.002(3)
C11 0.049(3) 0.063(3) 0.047(2) 0.001(2) 0.008(2) 0.005(2)
C12 0.045(2) 0.053(3) 0.055(2) 0.006(2) -0.0007(19) 0.006(2)
C13 0.061(3) 0.079(3) 0.056(3) -0.002(2) -0.004(2) 0.013(2)
C14 0.072(3) 0.069(4) 0.047(2) -0.005(2) 0.001(2) 0.013(2)

loop_
_atom_type_symbol
_atom_type_description
_atom_type_scat_dispersion_real
_atom_type_scat_dispersion_imag
_atom_type_scat_source
C C 0.0033 0.0016 'International Tables Vol C Tables 4.2.6.8 and 6.1.1.4'
H H 0.0000 0.0000 'International Tables Vol C Tables 4.2.6.8 and 6.1.1.4'
N N 0.0061 0.0033 'International Tables Vol C Tables 4.2.6.8 and 6.1.1.4'
O O 0.0106 0.0060 'International Tables Vol C Tables 4.2.6.8 and 6.1.1.4'
S S 0.1246 0.1234 'International Tables Vol C Tables 4.2.6.8 and 6.1.1.4'
Mn Mn 0.3368 0.7283 'International Tables Vol C Tables 4.2.6.8 and 6.1.1.4'

loop_
_geom_angle_atom_site_label_1
_geom_angle_atom_site_label_2
_geom_angle_atom_site_label_3
_geom_angle
_geom_angle_site_symmetry_1
_geom_angle_site_symmetry_3
O1 Mn1 O1 180.0 3_766 .
O1 Mn1 O2 89.83(14) 3_766 .
O1 Mn1 O2 90.17(14) . .
O1 Mn1 O2 90.17(14) 3_766 3_766
O1 Mn1 O2 89.83(14) . 3_766
O2 Mn1 O2 180.00(19) . 3_766
O1 Mn1 O3 90.13(13) 3_766 .
O1 Mn1 O3 89.87(13) . .
O2 Mn1 O3 93.65(13) . .
O2 Mn1 O3 86.35(14) 3_766 .
O1 Mn1 O3 89.87(13) 3_766 3_766
O1 Mn1 O3 90.13(13) . 3_766
O2 Mn1 O3 86.35(13) . 3_766
O2 Mn1 O3 93.65(13) 3_766 3_766
O3 Mn1 O3 180.00(17) . 3_766
O6 S1 O5 111.59(17) . .
O6 S1 O4 112.45(17) . .
O5 S1 O4 112.02(15) . .
O6 S1 C1 106.88(15) . .
O5 S1 C1 106.77(18) . .
O4 S1 C1 106.70(18) . .
Mn1 O1 H1O1 124(4) . .
Mn1 O1 H2O1 129(4) . .
H1O1 O1 H2O1 106(5) . .
Mn1 O2 H1O2 133(5) . .
Mn1 O2 H2O2 126(3) . .
H1O2 O2 H2O2 101(5) . .
Mn1 O3 H1O3 118(4) . .
Mn1 O3 H2O3 129(4) . .
H1O3 O3 H2O3 108(5) . .
N2 N1 C4 112.7(3) . .
N1 N2 C7 114.6(3) . .
C10 N3 C13 121.4(3) . .
C10 N3 C14 120.8(3) . .
C13 N3 C14 117.8(3) . .
C6 C1 C2 119.5(3) . .
C6 C1 S1 120.9(3) . .
C2 C1 S1 119.6(3) . .
C3 C2 C1 120.3(4) . .
C3 C2 H2 119.9 . .
C1 C2 H2 119.9 . .
C2 C3 C4 120.1(4) . .
C2 C3 H3 119.9 . .
C4 C3 H3 119.9 . .
C5 C4 C3 119.6(4) . .
C5 C4 N1 115.5(4) . .
C3 C4 N1 124.9(4) . .
C4 C5 C6 120.7(4) . .
C4 C5 H5 119.7 . .
C6 C5 H5 119.7 . .
C1 C6 C5 119.8(4) . .
C1 C6 H6 120.1 . .
C5 C6 H6 120.1 . .
C8 C7 C12 118.9(4) . .
C8 C7 N2 116.4(4) . .
C12 C7 N2 124.6(4) . .
C7 C8 C9 121.7(4) . .
C7 C8 H8 119.1 . .
C9 C8 H8 119.1 . .
C8 C9 C10 120.4(4) . .
C8 C9 H9 119.8 . .
C10 C9 H9 119.8 . .
N3 C10 C9 121.6(4) . .
N3 C10 C11 121.2(3) . .
C9 C10 C11 117.2(3) . .
C12 C11 C10 121.5(4) . .
C12 C11 H11 119.2 . .
C10 C11 H11 119.2 . .
C11 C12 C7 120.0(4) . .
C11 C12 H12 120.0 . .
C7 C12 H12 120.0 . .
N3 C13 H13A 109.5 . .
N3 C13 H13B 109.5 . .
H13A C13 H13B 109.5 . .
N3 C13 H13C 109.5 . .
H13A C13 H13C 109.5 . .
H13B C13 H13C 109.5 . .
N3 C14 H14A 109.5 . .
N3 C14 H14B 109.5 . .
H14A C14 H14B 109.5 . .
N3 C14 H14C 109.5 . .
H14A C14 H14C 109.5 . .
H14B C14 H14C 109.5 . .

loop_
_geom_bond_atom_site_label_1
_geom_bond_atom_site_label_2
_geom_bond_distance
_geom_bond_site_symmetry_2
_geom_bond_publ_flag
Mn1 O1 2.133(3) 3_766 y
Mn1 O1 2.133(3) . y
Mn1 O2 2.170(4) . y
Mn1 O2 2.170(4) 3_766 y
Mn1 O3 2.170(3) . y
Mn1 O3 2.170(3) 3_766 y
S1 O6 1.452(3) . y
S1 O5 1.454(3) . y
S1 O4 1.455(3) . y
S1 C1 1.756(3) . y
O1 H1O1 0.79(4) . ?
O1 H2O1 0.80(4) . ?
O2 H1O2 0.66(4) . ?
O2 H2O2 1.18(8) . ?
O3 H1O3 0.78(5) . ?
O3 H2O3 0.85(5) . ?
N1 N2 1.255(4) . ?
N1 C4 1.424(4) . ?
N2 C7 1.423(5) . ?
N3 C10 1.368(4) . ?
N3 C13 1.435(5) . ?
N3 C14 1.442(5) . ?
C1 C6 1.378(5) . ?
C1 C2 1.391(5) . ?
C2 C3 1.380(5) . ?
C2 H2 0.9300 . ?
C3 C4 1.382(5) . ?
C3 H3 0.9300 . ?
C4 C5 1.373(5) . ?
C5 C6 1.389(5) . ?
C5 H5 0.9300 . ?
C6 H6 0.9300 . ?
C7 C8 1.369(5) . ?
C7 C12 1.388(5) . ?
C8 C9 1.377(5) . ?
C8 H8 0.9300 . ?
C9 C10 1.400(5) . ?
C9 H9 0.9300 . ?
C10 C11 1.404(5) . ?
C11 C12 1.377(5) . ?
C11 H11 0.9300 . ?
C12 H12 0.9300 . ?
C13 H13A 0.9600 . ?
C13 H13B 0.9600 . ?
C13 H13C 0.9600 . ?
C14 H14A 0.9600 . ?
C14 H14B 0.9600 . ?
C14 H14C 0.9600 . ?

loop_
_geom_hbond_atom_site_label_D
_geom_hbond_atom_site_label_H
_geom_hbond_atom_site_label_A
_geom_hbond_distance_DH
_geom_hbond_distance_HA
_geom_hbond_distance_DA
_geom_hbond_angle_DHA
_geom_hbond_site_symmetry_A
_geom_hbond_publ_flag
O1 H1O1 O5 0.79(4) 1.98(4) 2.755(4) 170(5) 1_565 y
O1 H2O1 O4 0.80(4) 1.97(4) 2.753(4) 167(5) . y
O2 H1O2 O4 0.66(4) 2.11(4) 2.772(5) 177(6) 1_655 y
O2 H2O2 O6 1.18(8) 1.61(7) 2.791(5) 177(6) . y
O3 H1O3 O6 0.78(5) 2.00(5) 2.782(4) 174(6) 1_565 y
O3 H2O3 O5 0.85(5) 1.94(5) 2.766(5) 165(5) 1_665 y
